data_1548225
loop_
_publ_author_name
'Zhi-Wei Jiao'
'Yong-Qiang Tu'
'Qing Zhang'
'Wen-Xing Liu'
'Shu-Yu Zhang'
'Shao-Hua Wang'
'Fu-Min Zhang'
'Sen Jiang'

_publ_section_title
;
 Tandem C-H oxidation/cyclization/rearrangement and its application to
 asymmetric syntheses of (-)-brussonol and (-)-przewalskine E
;
_journal_name_full 'Nature Communications'
_journal_page_first 7332
_journal_paper_doi 10.1038/ncomms8332
_journal_volume 6
_journal_year 2015
_chemical_formula_moiety 'C24 H32 O2 Si'
_chemical_formula_sum 'C24 H32 O2 Si'
_chemical_formula_weight 380.58
_space_group_crystal_system orthorhombic
_space_group_IT_number 19
_space_group_name_Hall 'P 2ac 2ab'
_space_group_name_H-M_alt 'P 21 21 21'
_symmetry_space_group_name_Hall 'P 2ac 2ab'
_symmetry_space_group_name_H-M 'P 21 21 21'
_atom_sites_solution_hydrogens geom
_atom_sites_solution_primary iterative
_cell_angle_alpha 90
_cell_angle_beta 90
_cell_angle_gamma 90
_cell_formula_units_Z 4
_cell_length_a 7.6184(3)
_cell_length_b 16.5442(8)
_cell_length_c 18.1572(8)
_cell_measurement_reflns_used 2437
_cell_measurement_temperature 294.90(15)
_cell_measurement_theta_max 25.7890
_cell_measurement_theta_min 3.8040
_cell_volume 2288.54(17)
_computing_cell_refinement
;
CrysAlisPro, Agilent Technologies,
Version 1.171.36.28 (release 01-02-2013 CrysAlis171 .NET)
(compiled Feb  1 2013,16:14:44)
;
_computing_data_collection
;
CrysAlisPro, Agilent Technologies,
Version 1.171.36.28 (release 01-02-2013 CrysAlis171 .NET)
(compiled Feb  1 2013,16:14:44)
;
_computing_data_reduction
;
CrysAlisPro, Agilent Technologies,
Version 1.171.36.28 (release 01-02-2013 CrysAlis171 .NET)
(compiled Feb  1 2013,16:14:44)
;
_computing_molecular_graphics
;
O. V. Dolomanov, L. J. Bourhis, R. J. Gildea, J. A. K. Howard and H. Puschmann,
OLEX2: a complete structure solution, refinement and analysis program.
J. Appl. Cryst. (2009). 42, 339-341.
;
_computing_publication_material
;
O. V. Dolomanov, L. J. Bourhis, R. J. Gildea, J. A. K. Howard and H. Puschmann,
OLEX2: a complete structure solution, refinement and analysis program.
J. Appl. Cryst. (2009). 42, 339-341.
;
_computing_structure_refinement
;
SHELXL, G.M. Sheldrick, Acta Cryst.
(2008). A64, 112-122
;
_computing_structure_solution 'SUPERFLIP, J. Appl. Cryst. (2007) 40, 786-790'
_diffrn_ambient_temperature 294.90(15)
_diffrn_detector_area_resol_mean 16.0733
_diffrn_measured_fraction_theta_full 0.9967
_diffrn_measured_fraction_theta_max 0.7564
_diffrn_measurement_details
;
#__ type_ start__ end____ width___ exp.time_
  1 omega  -42.00   -9.00   1.0000    8.0000
omega____ theta____ kappa____ phi______ frames
    -      -19.3700   19.0000   90.0000 33

#__ type_ start__ end____ width___ exp.time_
  2 omega  -83.00  -48.00   1.0000    8.0000
omega____ theta____ kappa____ phi______ frames
    -      -19.3700  -77.0000   90.0000 35

#__ type_ start__ end____ width___ exp.time_
  3 omega -101.00  -57.00   1.0000    8.0000
omega____ theta____ kappa____ phi______ frames
    -      -19.3700  178.0000  120.0000 44

#__ type_ start__ end____ width___ exp.time_
  4 omega   34.00  106.00   1.0000    8.0000
omega____ theta____ kappa____ phi______ frames
    -       22.8075 -178.0000   30.0000 72

#__ type_ start__ end____ width___ exp.time_
  5 omega  -22.00    3.00   1.0000    8.0000
omega____ theta____ kappa____ phi______ frames
    -       22.8075  -57.0000 -120.0000 25
;
_diffrn_measurement_device_type 'SuperNova, Dual, Cu at zero, Eos'
_diffrn_measurement_method '\w scans'
_diffrn_orient_matrix_UB_11 -0.0081150000
_diffrn_orient_matrix_UB_12 -0.0311321000
_diffrn_orient_matrix_UB_13 0.0266499000
_diffrn_orient_matrix_UB_21 0.0922869000
_diffrn_orient_matrix_UB_22 0.0000738000
_diffrn_orient_matrix_UB_23 0.0050511000
_diffrn_orient_matrix_UB_31 -0.0088381000
_diffrn_orient_matrix_UB_32 0.0295075000
_diffrn_orient_matrix_UB_33 0.0281089000
_diffrn_radiation_monochromator mirror
_diffrn_radiation_type 'Mo K\a'
_diffrn_radiation_wavelength 0.7107
_diffrn_reflns_av_R_equivalents 0.0307
_diffrn_reflns_av_unetI/netI 0.0430
_diffrn_reflns_Laue_measured_fraction_full 0.997
_diffrn_reflns_Laue_measured_fraction_max 0.911
_diffrn_reflns_limit_h_max 4
_diffrn_reflns_limit_h_min -10
_diffrn_reflns_limit_k_max 22
_diffrn_reflns_limit_k_min -19
_diffrn_reflns_limit_l_max 24
_diffrn_reflns_limit_l_min -20
_diffrn_reflns_number 8377
_diffrn_reflns_point_group_measured_fraction_full 0.860
_diffrn_reflns_point_group_measured_fraction_max 0.756
_diffrn_reflns_theta_full 25.242
_diffrn_reflns_theta_max 28.532
_diffrn_reflns_theta_min 2.900
_diffrn_source 'SuperNova (Mo) X-ray Source'
_exptl_absorpt_coefficient_mu 0.117
_exptl_absorpt_correction_T_max 1.00000
_exptl_absorpt_correction_T_min 0.90522
_exptl_absorpt_correction_type multi-scan
_exptl_absorpt_process_details
;
CrysAlisPro, Agilent Technologies,
Version 1.171.36.28 (release 01-02-2013 CrysAlis171 .NET)
(compiled Feb  1 2013,16:14:44)
Empirical absorption correction using spherical harmonics,
 implemented in SCALE3 ABSPACK scaling algorithm.
;
_exptl_crystal_colour 'clear light colourless'
_exptl_crystal_density_diffrn 1.105
_exptl_crystal_description block
_exptl_crystal_F_000 824
_exptl_crystal_size_max 0.51
_exptl_crystal_size_mid 0.4
_exptl_crystal_size_min 0.35
_refine_diff_density_max 0.201
_refine_diff_density_min -0.252
_refine_diff_density_rms 0.063
_refine_ls_abs_structure_details
;
 Flack x determined using 973 quotients [(I+)-(I-)]/[(I+)+(I-)]
 (Parsons and Flack (2004), Acta Cryst. A60, s61).
;
_refine_ls_abs_structure_Flack 0.05(9)
_refine_ls_extinction_coef .
_refine_ls_extinction_method none
_refine_ls_goodness_of_fit_ref 1.054
_refine_ls_hydrogen_treatment constr
_refine_ls_matrix_type full
_refine_ls_number_parameters 249
_refine_ls_number_reflns 4403
_refine_ls_number_restraints 0
_refine_ls_restrained_S_all 1.054
_refine_ls_R_factor_all 0.0656
_refine_ls_R_factor_gt 0.0489
_refine_ls_shift/su_max 0.000
_refine_ls_shift/su_mean 0.000
_refine_ls_structure_factor_coef Fsqd
_refine_ls_weighting_details
;
 w=1/[\s^2^(Fo^2^)+(0.0540P)^2^+0.1160P]
 where P=(Fo^2^+2Fc^2^)/3
;
_refine_ls_weighting_scheme calc
_refine_ls_wR_factor_gt 0.1076
_refine_ls_wR_factor_ref 0.1184
_reflns_Friedel_coverage 0.465
_reflns_Friedel_fraction_full 0.675
_reflns_Friedel_fraction_max 0.554
_reflns_number_gt 3472
_reflns_number_total 4403
_reflns_threshold_expression 'I > 2\s(I)'
_cod_data_source_file ncomms8332-s2.cif
_cod_data_source_block jiaozhw0604
_cod_database_code 1548225
_reflns_odcompleteness_completeness 99.67
_reflns_odcompleteness_iscentric 1
_reflns_odcompleteness_theta 26.32
_olex2_refinement_description
;
1. Fixed Uiso
 At 1.2 times of:
  All C(H) groups, All C(H,H) groups
 At 1.5 times of:
  All C(H,H,H) groups
2.a Ternary CH refined with riding coordinates:
 C1(H1)
2.b Secondary CH2 refined with riding coordinates:
 C9(H9A,H9B), C2(H2A,H2B)
2.c Aromatic/amide H refined with riding coordinates:
 C4(H4), C11(H11), C18(H18), C15(H15), C14(H14), C7(H7), C6(H6), C5(H5),
 C17(H17), C16(H16)
2.d X=CH2 refined with riding coordinates:
 C12(H12A,H12B)
2.e Idealised Me refined as rotating group:
 C19(H19A,H19B,H19C), C24(H24A,H24B,H24C), C20(H20A,H20B,H20C), C21(H21A,H21B,
 H21C), C22(H22A,H22B,H22C)
;
_shelx_space_group_comment
;
The symmetry employed for this shelxl refinement is uniquely defined
by the following loop, which should always be used as a source of
symmetry information in preference to the above space-group names.
They are only intended as comments.
;
_shelxl_version_number 2013-2

loop_
_space_group_symop_operation_xyz
'x, y, z'
'-x+1/2, -y, z+1/2'
'x+1/2, -y+1/2, -z'
'-x, y+1/2, -z+1/2'

loop_
_atom_site_label
_atom_site_type_symbol
_atom_site_fract_x
_atom_site_fract_y
_atom_site_fract_z
_atom_site_U_iso_or_equiv
_atom_site_adp_type
_atom_site_occupancy
_atom_site_site_symmetry_order
_atom_site_calc_flag
_atom_site_refinement_flags_posn
_atom_site_refinement_flags_adp
_atom_site_refinement_flags_occupancy
_atom_site_disorder_assembly
_atom_site_disorder_group
Si1 Si -1.22065(11) -0.58240(5) -0.62515(4) 0.0534(2) Uani 1 1 d . . . . .
O1 O -1.0992(2) -0.55747(11) -0.69625(11) 0.0496(5) Uani 1 1 d . . . . .
O2 O -1.1635(2) -0.39281(12) -0.66343(11) 0.0525(5) Uani 1 1 d . . . . .
C3 C -0.8242(3) -0.33891(17) -0.63886(17) 0.0471(7) Uani 1 1 d . . . . .
C1 C -1.0363(3) -0.41515(18) -0.71716(16) 0.0456(6) Uani 1 1 d . . . . .
H1 H -1.0357 -0.3740 -0.7560 0.055 Uiso 1 1 calc R U . . .
C10 C -1.0925(3) -0.49620(17) -0.75144(17) 0.0455(6) Uani 1 1 d . . . . .
C13 C -0.9513(3) -0.52148(18) -0.80696(16) 0.0454(6) Uani 1 1 d . . . . .
C8 C -0.9621(3) -0.28748(17) -0.62277(17) 0.0471(6) Uani 1 1 d . . . . .
C9 C -1.1465(4) -0.31020(19) -0.6438(2) 0.0579(8) Uani 1 1 d . . . . .
H9A H -1.2241 -0.2988 -0.6027 0.069 Uiso 1 1 calc R U . . .
H9B H -1.1835 -0.2770 -0.6850 0.069 Uiso 1 1 calc R U . . .
C4 C -0.6543(4) -0.31633(19) -0.61829(19) 0.0543(7) Uani 1 1 d . . . . .
H4 H -0.5604 -0.3502 -0.6292 0.065 Uiso 1 1 calc R U . . .
C11 C -1.2680(4) -0.4918(2) -0.79024(17) 0.0544(7) Uani 1 1 d . . . . .
H11 H -1.3161 -0.5411 -0.8041 0.065 Uiso 1 1 calc R U . . .
C2 C -0.8558(3) -0.41660(19) -0.68109(18) 0.0524(7) Uani 1 1 d . . . . .
H2A H -0.8481 -0.4623 -0.6477 0.063 Uiso 1 1 calc R U . . .
H2B H -0.7662 -0.4230 -0.7186 0.063 Uiso 1 1 calc R U . . .
C23 C -1.2229(6) -0.6961(2) -0.62733(19) 0.0791(11) Uani 1 1 d . . . . .
C18 C -0.8229(3) -0.57794(19) -0.78896(16) 0.0500(7) Uani 1 1 d . . . . .
H18 H -0.8252 -0.6024 -0.7429 0.060 Uiso 1 1 calc R U . . .
C15 C -0.8121(4) -0.5076(2) -0.9255(2) 0.0724(10) Uani 1 1 d . . . . .
H15 H -0.8088 -0.4837 -0.9719 0.087 Uiso 1 1 calc R U . . .
C14 C -0.9440(4) -0.4866(2) -0.8766(2) 0.0625(8) Uani 1 1 d . . . . .
H14 H -1.0283 -0.4488 -0.8905 0.075 Uiso 1 1 calc R U . . .
C7 C -0.9293(4) -0.2143(2) -0.58734(17) 0.0560(8) Uani 1 1 d . . . . .
H7 H -1.0219 -0.1795 -0.5769 0.067 Uiso 1 1 calc R U . . .
C6 C -0.7611(4) -0.1932(2) -0.56773(17) 0.0597(8) Uani 1 1 d . . . . .
H6 H -0.7402 -0.1439 -0.5446 0.072 Uiso 1 1 calc R U . . .
C5 C -0.6242(4) -0.2446(2) -0.58213(18) 0.0588(8) Uani 1 1 d . . . . .
H5 H -0.5111 -0.2310 -0.5674 0.071 Uiso 1 1 calc R U . . .
C12 C -1.3607(4) -0.4283(2) -0.8068(2) 0.0755(10) Uani 1 1 d . . . . .
H12A H -1.3201 -0.3771 -0.7945 0.091 Uiso 1 1 calc R U . . .
H12B H -1.4675 -0.4342 -0.8310 0.091 Uiso 1 1 calc R U . . .
C17 C -0.6924(4) -0.5982(2) -0.83811(18) 0.0572(8) Uani 1 1 d . . . . .
H17 H -0.6077 -0.6360 -0.8249 0.069 Uiso 1 1 calc R U . . .
C16 C -0.6867(4) -0.5628(2) -0.9067(2) 0.0670(9) Uani 1 1 d . . . . .
H16 H -0.5985 -0.5764 -0.9399 0.080 Uiso 1 1 calc R U . . .
C19 C -1.1129(7) -0.5455(3) -0.5398(2) 0.1035(15) Uani 1 1 d . . . . .
H19A H -0.9909 -0.5600 -0.5406 0.155 Uiso 1 1 calc R U . . .
H19B H -1.1683 -0.5696 -0.4977 0.155 Uiso 1 1 calc R U . . .
H19C H -1.1239 -0.4878 -0.5370 0.155 Uiso 1 1 calc R U . . .
C24 C -1.0335(8) -0.7283(3) -0.6290(3) 0.1221(19) Uani 1 1 d . . . . .
H24A H -0.9794 -0.7138 -0.6749 0.183 Uiso 1 1 calc R U . . .
H24B H -1.0347 -0.7861 -0.6241 0.183 Uiso 1 1 calc R U . . .
H24C H -0.9680 -0.7051 -0.5891 0.183 Uiso 1 1 calc R U . . .
C20 C -1.4491(4) -0.5436(3) -0.6291(3) 0.0932(13) Uani 1 1 d . . . . .
H20A H -1.4492 -0.4866 -0.6190 0.140 Uiso 1 1 calc R U . . .
H20B H -1.5195 -0.5710 -0.5931 0.140 Uiso 1 1 calc R U . . .
H20C H -1.4967 -0.5530 -0.6773 0.140 Uiso 1 1 calc R U . . .
C21 C -1.3173(9) -0.7252(3) -0.6961(3) 0.133(2) Uani 1 1 d . . . . .
H21A H -1.4385 -0.7095 -0.6937 0.200 Uiso 1 1 calc R U . . .
H21B H -1.3092 -0.7830 -0.6992 0.200 Uiso 1 1 calc R U . . .
H21C H -1.2639 -0.7014 -0.7388 0.200 Uiso 1 1 calc R U . . .
C22 C -1.3116(9) -0.7289(3) -0.5579(3) 0.138(2) Uani 1 1 d . . . . .
H22A H -1.2555 -0.7066 -0.5151 0.207 Uiso 1 1 calc R U . . .
H22B H -1.3016 -0.7868 -0.5569 0.207 Uiso 1 1 calc R U . . .
H22C H -1.4333 -0.7140 -0.5580 0.207 Uiso 1 1 calc R U . . .

loop_
_atom_site_aniso_label
_atom_site_aniso_U_11
_atom_site_aniso_U_22
_atom_site_aniso_U_33
_atom_site_aniso_U_23
_atom_site_aniso_U_13
_atom_site_aniso_U_12
Si1 0.0559(4) 0.0569(5) 0.0473(4) -0.0048(4) 0.0017(4) 0.0003(4)
O1 0.0472(9) 0.0441(10) 0.0576(11) 0.0029(10) 0.0034(10) 0.0009(9)
O2 0.0363(9) 0.0507(11) 0.0704(12) -0.0102(11) 0.0026(9) -0.0009(8)
C3 0.0409(12) 0.0443(15) 0.0560(16) 0.0012(14) -0.0021(13) -0.0004(12)
C1 0.0384(12) 0.0408(14) 0.0575(15) -0.0016(15) -0.0013(13) 0.0031(12)
C10 0.0414(13) 0.0395(14) 0.0555(15) 0.0015(14) -0.0043(13) 0.0000(12)
C13 0.0417(13) 0.0414(14) 0.0531(15) -0.0019(14) -0.0033(13) -0.0042(12)
C8 0.0441(13) 0.0466(15) 0.0505(14) -0.0004(15) -0.0016(14) 0.0001(12)
C9 0.0419(13) 0.0544(18) 0.077(2) -0.0172(17) -0.0022(15) 0.0077(13)
C4 0.0427(13) 0.0517(16) 0.0685(19) 0.0016(17) -0.0037(15) -0.0021(13)
C11 0.0442(13) 0.0551(17) 0.0639(17) -0.0015(16) -0.0054(15) -0.0056(14)
C2 0.0377(12) 0.0482(15) 0.0712(17) -0.0076(17) -0.0033(14) 0.0015(13)
C23 0.116(3) 0.060(2) 0.0613(18) 0.0117(19) 0.019(3) -0.004(2)
C18 0.0469(14) 0.0479(15) 0.0551(15) -0.0022(15) -0.0030(13) -0.0047(14)
C15 0.075(2) 0.081(2) 0.0611(19) 0.0146(19) 0.0125(18) -0.005(2)
C14 0.0619(18) 0.0586(19) 0.0669(19) 0.0116(19) 0.0005(19) 0.0023(16)
C7 0.0583(17) 0.0518(18) 0.0580(17) -0.0080(16) -0.0017(16) 0.0062(15)
C6 0.0656(18) 0.0524(17) 0.0611(17) -0.0066(16) -0.0040(18) -0.0080(17)
C5 0.0519(15) 0.0596(19) 0.0648(19) -0.0014(18) -0.0093(16) -0.0117(15)
C12 0.0581(17) 0.074(2) 0.094(3) 0.002(2) -0.0279(19) 0.0062(19)
C17 0.0431(14) 0.0533(18) 0.075(2) -0.0047(17) 0.0027(15) -0.0031(14)
C16 0.0580(18) 0.069(2) 0.074(2) -0.0038(19) 0.0201(18) -0.0063(18)
C19 0.123(3) 0.128(4) 0.059(2) -0.026(3) -0.012(2) -0.013(3)
C24 0.166(5) 0.078(3) 0.122(4) 0.028(3) 0.034(4) 0.052(3)
C20 0.062(2) 0.110(3) 0.108(3) 0.015(3) 0.024(3) 0.010(2)
C21 0.213(6) 0.085(3) 0.102(3) -0.024(3) 0.004(4) -0.061(4)
C22 0.207(7) 0.098(3) 0.108(3) 0.033(3) 0.070(4) -0.013(4)

loop_
_atom_type_symbol
_atom_type_description
_atom_type_scat_dispersion_real
_atom_type_scat_dispersion_imag
_atom_type_scat_source
C C 0.0033 0.0016 'International Tables Vol C Tables 4.2.6.8 and 6.1.1.4'
H H 0.0000 0.0000 'International Tables Vol C Tables 4.2.6.8 and 6.1.1.4'
O O 0.0106 0.0060 'International Tables Vol C Tables 4.2.6.8 and 6.1.1.4'
Si Si 0.0817 0.0704 'International Tables Vol C Tables 4.2.6.8 and 6.1.1.4'

loop_
_geom_angle_atom_site_label_1
_geom_angle_atom_site_label_2
_geom_angle_atom_site_label_3
_geom_angle
_geom_angle_site_symmetry_1
_geom_angle_site_symmetry_3
O1 Si1 C23 103.88(14) . .
O1 Si1 C19 108.94(17) . .
O1 Si1 C20 114.27(16) . .
C19 Si1 C23 110.5(2) . .
C19 Si1 C20 109.4(2) . .
C20 Si1 C23 109.7(2) . .
C10 O1 Si1 138.74(18) . .
C9 O2 C1 111.1(2) . .
C8 C3 C4 118.9(3) . .
C8 C3 C2 120.5(2) . .
C4 C3 C2 120.6(2) . .
O2 C1 H1 108.4 . .
O2 C1 C10 108.3(2) . .
O2 C1 C2 108.9(2) . .
C10 C1 H1 108.4 . .
C2 C1 H1 108.4 . .
C2 C1 C10 114.3(2) . .
O1 C10 C1 110.2(2) . .
O1 C10 C13 107.1(2) . .
O1 C10 C11 109.3(2) . .
C13 C10 C1 108.0(2) . .
C11 C10 C1 113.1(2) . .
C11 C10 C13 109.1(2) . .
C18 C13 C10 121.5(3) . .
C18 C13 C14 117.6(3) . .
C14 C13 C10 120.9(3) . .
C3 C8 C9 120.2(2) . .
C3 C8 C7 119.7(2) . .
C7 C8 C9 120.1(3) . .
O2 C9 C8 113.0(2) . .
O2 C9 H9A 109.0 . .
O2 C9 H9B 109.0 . .
C8 C9 H9A 109.0 . .
C8 C9 H9B 109.0 . .
H9A C9 H9B 107.8 . .
C3 C4 H4 119.6 . .
C5 C4 C3 120.8(3) . .
C5 C4 H4 119.6 . .
C10 C11 H11 115.6 . .
C12 C11 C10 128.8(3) . .
C12 C11 H11 115.6 . .
C3 C2 C1 110.3(2) . .
C3 C2 H2A 109.6 . .
C3 C2 H2B 109.6 . .
C1 C2 H2A 109.6 . .
C1 C2 H2B 109.6 . .
H2A C2 H2B 108.1 . .
C24 C23 Si1 109.7(3) . .
C21 C23 Si1 109.7(3) . .
C21 C23 C24 108.6(4) . .
C21 C23 C22 110.9(4) . .
C22 C23 Si1 109.9(3) . .
C22 C23 C24 107.9(4) . .
C13 C18 H18 119.4 . .
C17 C18 C13 121.3(3) . .
C17 C18 H18 119.4 . .
C14 C15 H15 119.5 . .
C16 C15 H15 119.5 . .
C16 C15 C14 121.0(3) . .
C13 C14 H14 119.8 . .
C15 C14 C13 120.5(3) . .
C15 C14 H14 119.8 . .
C8 C7 H7 119.7 . .
C6 C7 C8 120.5(3) . .
C6 C7 H7 119.7 . .
C7 C6 H6 119.9 . .
C5 C6 C7 120.1(3) . .
C5 C6 H6 119.9 . .
C4 C5 H5 120.0 . .
C6 C5 C4 120.0(3) . .
C6 C5 H5 120.0 . .
C11 C12 H12A 120.0 . .
C11 C12 H12B 120.0 . .
H12A C12 H12B 120.0 . .
C18 C17 H17 119.8 . .
C18 C17 C16 120.3(3) . .
C16 C17 H17 119.8 . .
C15 C16 C17 119.3(3) . .
C15 C16 H16 120.4 . .
C17 C16 H16 120.4 . .
Si1 C19 H19A 109.5 . .
Si1 C19 H19B 109.5 . .
Si1 C19 H19C 109.5 . .
H19A C19 H19B 109.5 . .
H19A C19 H19C 109.5 . .
H19B C19 H19C 109.5 . .
C23 C24 H24A 109.5 . .
C23 C24 H24B 109.5 . .
C23 C24 H24C 109.5 . .
H24A C24 H24B 109.5 . .
H24A C24 H24C 109.5 . .
H24B C24 H24C 109.5 . .
Si1 C20 H20A 109.5 . .
Si1 C20 H20B 109.5 . .
Si1 C20 H20C 109.5 . .
H20A C20 H20B 109.5 . .
H20A C20 H20C 109.5 . .
H20B C20 H20C 109.5 . .
C23 C21 H21A 109.5 . .
C23 C21 H21B 109.5 . .
C23 C21 H21C 109.5 . .
H21A C21 H21B 109.5 . .
H21A C21 H21C 109.5 . .
H21B C21 H21C 109.5 . .
C23 C22 H22A 109.5 . .
C23 C22 H22B 109.5 . .
C23 C22 H22C 109.5 . .
H22A C22 H22B 109.5 . .
H22A C22 H22C 109.5 . .
H22B C22 H22C 109.5 . .

loop_
_geom_bond_atom_site_label_1
_geom_bond_atom_site_label_2
_geom_bond_distance
_geom_bond_site_symmetry_2
Si1 O1 1.641(2) .
Si1 C23 1.882(4) .
Si1 C19 1.856(4) .
Si1 C20 1.857(4) .
O1 C10 1.426(3) .
O2 C1 1.424(3) .
O2 C9 1.418(4) .
C3 C8 1.383(4) .
C3 C4 1.398(4) .
C3 C2 1.516(4) .
C1 H1 0.9800 .
C1 C10 1.539(4) .
C1 C2 1.523(3) .
C10 C13 1.532(4) .
C10 C11 1.513(4) .
C13 C18 1.392(4) .
C13 C14 1.392(4) .
C8 C9 1.504(4) .
C8 C7 1.393(4) .
C9 H9A 0.9700 .
C9 H9B 0.9700 .
C4 H4 0.9300 .
C4 C5 1.376(4) .
C11 H11 0.9300 .
C11 C12 1.300(5) .
C2 H2A 0.9700 .
C2 H2B 0.9700 .
C23 C24 1.538(6) .
C23 C21 1.519(6) .
C23 C22 1.531(5) .
C18 H18 0.9300 .
C18 C17 1.378(4) .
C15 H15 0.9300 .
C15 C14 1.385(4) .
C15 C16 1.365(5) .
C14 H14 0.9300 .
C7 H7 0.9300 .
C7 C6 1.375(4) .
C6 H6 0.9300 .
C6 C5 1.371(5) .
C5 H5 0.9300 .
C12 H12A 0.9300 .
C12 H12B 0.9300 .
C17 H17 0.9300 .
C17 C16 1.378(5) .
C16 H16 0.9300 .
C19 H19A 0.9600 .
C19 H19B 0.9600 .
C19 H19C 0.9600 .
C24 H24A 0.9600 .
C24 H24B 0.9600 .
C24 H24C 0.9600 .
C20 H20A 0.9600 .
C20 H20B 0.9600 .
C20 H20C 0.9600 .
C21 H21A 0.9600 .
C21 H21B 0.9600 .
C21 H21C 0.9600 .
C22 H22A 0.9600 .
C22 H22B 0.9600 .
C22 H22C 0.9600 .

loop_
_geom_torsion_atom_site_label_1
_geom_torsion_atom_site_label_2
_geom_torsion_atom_site_label_3
_geom_torsion_atom_site_label_4
_geom_torsion
_geom_torsion_site_symmetry_1
_geom_torsion_site_symmetry_2
_geom_torsion_site_symmetry_3
_geom_torsion_site_symmetry_4
Si1 O1 C10 C1 71.0(3) . . . .
Si1 O1 C10 C13 -171.8(2) . . . .
Si1 O1 C10 C11 -53.8(4) . . . .
O1 Si1 C23 C24 53.9(3) . . . .
O1 Si1 C23 C21 -65.4(3) . . . .
O1 Si1 C23 C22 172.5(3) . . . .
O1 C10 C13 C18 -19.2(3) . . . .
O1 C10 C13 C14 162.9(3) . . . .
O1 C10 C11 C12 133.9(4) . . . .
O2 C1 C10 O1 -61.2(3) . . . .
O2 C1 C10 C13 -177.8(2) . . . .
O2 C1 C10 C11 61.4(3) . . . .
O2 C1 C2 C3 -49.9(3) . . . .
C3 C8 C9 O2 14.0(4) . . . .
C3 C8 C7 C6 -0.5(5) . . . .
C3 C4 C5 C6 -1.9(5) . . . .
C1 O2 C9 C8 -51.2(3) . . . .
C1 C10 C13 C18 99.4(3) . . . .
C1 C10 C13 C14 -78.4(3) . . . .
C1 C10 C11 C12 10.8(5) . . . .
C10 C1 C2 C3 -171.2(2) . . . .
C10 C13 C18 C17 -177.5(3) . . . .
C10 C13 C14 C15 177.6(3) . . . .
C13 C10 C11 C12 -109.4(4) . . . .
C13 C18 C17 C16 -0.1(4) . . . .
C8 C3 C4 C5 0.5(5) . . . .
C8 C3 C2 C1 14.8(4) . . . .
C8 C7 C6 C5 -0.8(5) . . . .
C9 O2 C1 C10 -164.5(2) . . . .
C9 O2 C1 C2 70.7(3) . . . .
C9 C8 C7 C6 179.8(3) . . . .
C4 C3 C8 C9 -179.7(3) . . . .
C4 C3 C8 C7 0.7(5) . . . .
C4 C3 C2 C1 -162.4(3) . . . .
C11 C10 C13 C18 -137.3(3) . . . .
C11 C10 C13 C14 44.8(4) . . . .
C2 C3 C8 C9 3.0(4) . . . .
C2 C3 C8 C7 -176.6(3) . . . .
C2 C3 C4 C5 177.8(3) . . . .
C2 C1 C10 O1 60.4(3) . . . .
C2 C1 C10 C13 -56.2(3) . . . .
C2 C1 C10 C11 -177.0(3) . . . .
C23 Si1 O1 C10 143.7(3) . . . .
C18 C13 C14 C15 -0.4(5) . . . .
C18 C17 C16 C15 -0.2(5) . . . .
C14 C13 C18 C17 0.4(4) . . . .
C14 C15 C16 C17 0.2(5) . . . .
C7 C8 C9 O2 -166.3(3) . . . .
C7 C6 C5 C4 2.0(5) . . . .
C16 C15 C14 C13 0.1(5) . . . .
C19 Si1 O1 C10 -98.6(3) . . . .
C19 Si1 C23 C24 -62.8(4) . . . .
C19 Si1 C23 C21 177.9(3) . . . .
C19 Si1 C23 C22 55.8(4) . . . .
C20 Si1 O1 C10 24.2(3) . . . .
C20 Si1 C23 C24 176.4(3) . . . .
C20 Si1 C23 C21 57.2(4) . . . .
C20 Si1 C23 C22 -65.0(4) . . . .
